data_7062271
loop_
_publ_author_name
'Das, Akash'
'Saha, Moumita'
'Mandal, Subrata'
'Das, Sanjib'
'Das Saha, Krishna'
'Mondal, Tapan K.'

_publ_section_title
;
 New palladium(ii) and platinum(ii) complexes with an ONS donor
 azo-thioether pincer ligand: synthesis, characterization, protein binding
 study and in vitro cytotoxicity
;
_journal_issue 10
_journal_name_full 'New Journal of Chemistry'
_journal_page_first 4931
_journal_page_last 4943
_journal_paper_doi 10.1039/D3NJ00334E
_journal_volume 47
_journal_year 2023
_chemical_formula_sum 'C14 H12 Cl2 N2 O Pt S'
_chemical_formula_weight 522.31
_space_group_crystal_system triclinic
_space_group_IT_number 2
_space_group_name_Hall '-P 1'
_space_group_name_H-M_alt 'P -1'
_atom_sites_solution_hydrogens geom
_audit_creation_method SHELXL-2018/3
_audit_update_record
;
2022-06-13 deposited with the CCDC.	2023-02-06 downloaded from the CCDC.
;
_cell_angle_alpha 109.453(3)
_cell_angle_beta 95.228(3)
_cell_angle_gamma 96.489(3)
_cell_formula_units_Z 4
_cell_length_a 10.1219(11)
_cell_length_b 12.2233(13)
_cell_length_c 13.6071(15)
_cell_measurement_reflns_used 5244
_cell_measurement_temperature 293(2)
_cell_measurement_theta_max 21.00
_cell_measurement_theta_min 2.50
_cell_volume 1562.3(3)
_computing_structure_refinement 'SHELXL-2018/3 (Sheldrick, 2018)'
_computing_structure_solution 'SHELXT 2014/5 (Sheldrick, 2014)'
_diffrn_ambient_temperature 293(2)
_diffrn_measured_fraction_theta_full 0.996
_diffrn_measured_fraction_theta_max 0.994
_diffrn_measurement_device_type 'Bruker AXS D8 Quest CMOS diffractometer'
_diffrn_measurement_method 'omega and phi scans'
_diffrn_radiation_type MoK\a
_diffrn_radiation_wavelength 0.71073
_diffrn_reflns_av_R_equivalents 0.0603
_diffrn_reflns_av_unetI/netI 0.0320
_diffrn_reflns_Laue_measured_fraction_full 0.996
_diffrn_reflns_Laue_measured_fraction_max 0.994
_diffrn_reflns_limit_h_max 13
_diffrn_reflns_limit_h_min -13
_diffrn_reflns_limit_k_max 15
_diffrn_reflns_limit_k_min -15
_diffrn_reflns_limit_l_max 17
_diffrn_reflns_limit_l_min -17
_diffrn_reflns_number 54663
_diffrn_reflns_point_group_measured_fraction_full 0.996
_diffrn_reflns_point_group_measured_fraction_max 0.994
_diffrn_reflns_theta_full 25.242
_diffrn_reflns_theta_max 27.542
_diffrn_reflns_theta_min 1.943
_diffrn_source 'sealed tube X-ray source'
_exptl_absorpt_coefficient_mu 9.455
_exptl_absorpt_correction_T_max 0.4215
_exptl_absorpt_correction_T_min 0.3122
_exptl_absorpt_correction_type multi-scan
_exptl_absorpt_process_details Sadabs
_exptl_crystal_colour red
_exptl_crystal_density_diffrn 2.221
_exptl_crystal_description block
_exptl_crystal_F_000 984
_exptl_crystal_size_max 0.14
_exptl_crystal_size_mid 0.11
_exptl_crystal_size_min 0.08
_refine_diff_density_max 1.366
_refine_diff_density_min -1.097
_refine_diff_density_rms 0.110
_refine_ls_extinction_method none
_refine_ls_goodness_of_fit_ref 1.023
_refine_ls_hydrogen_treatment constr
_refine_ls_matrix_type full
_refine_ls_number_parameters 379
_refine_ls_number_reflns 7167
_refine_ls_number_restraints 0
_refine_ls_restrained_S_all 1.023
_refine_ls_R_factor_all 0.0324
_refine_ls_R_factor_gt 0.0249
_refine_ls_shift/su_max 0.002
_refine_ls_shift/su_mean 0.000
_refine_ls_structure_factor_coef Fsqd
_refine_ls_weighting_details 'w=1/[\s^2^(Fo^2^)+(0.0271P)^2^+1.7311P] where P=(Fo^2^+2Fc^2^)/3'
_refine_ls_weighting_scheme calc
_refine_ls_wR_factor_gt 0.0595
_refine_ls_wR_factor_ref 0.0638
_reflns_Friedel_coverage 0.000
_reflns_number_gt 6163
_reflns_number_total 7167
_reflns_threshold_expression 'I > 2\s(I)'
_cod_data_source_file d3nj00334e2.cif
_cod_data_source_block shelx_CCDC1
_cod_depositor_comments 'Adding full bibliography for 7062270--7062271.cif.'
_cod_database_code 7062271
_shelx_shelxl_version_number 2018/3
_shelx_space_group_comment
;
The symmetry employed for this shelxl refinement is uniquely defined
by the following loop, which should always be used as a source of
symmetry information in preference to the above space-group names.
They are only intended as comments.
;

loop_
_space_group_symop_operation_xyz
'x, y, z'
'-x, -y, -z'

loop_
_atom_site_label
_atom_site_type_symbol
_atom_site_fract_x
_atom_site_fract_y
_atom_site_fract_z
_atom_site_U_iso_or_equiv
_atom_site_adp_type
_atom_site_occupancy
_atom_site_site_symmetry_order
_atom_site_calc_flag
_atom_site_refinement_flags_posn
_atom_site_refinement_flags_adp
_atom_site_refinement_flags_occupancy
_atom_site_disorder_assembly
_atom_site_disorder_group
Pt1 Pt 0.86522(2) 0.64808(2) 0.31784(2) 0.03530(5) Uani 1 1 d . . . . .
Pt2 Pt 0.52135(2) 0.63230(2) 0.32051(2) 0.03621(5) Uani 1 1 d . . . . .
Cl1 Cl 0.86813(12) 0.64900(11) 0.48825(9) 0.0482(3) Uani 1 1 d . . . . .
Cl2 Cl 1.07323(17) 1.12206(12) 0.13393(11) 0.0702(4) Uani 1 1 d . . . . .
Cl3 Cl 0.43452(13) 0.43458(10) 0.25615(10) 0.0545(3) Uani 1 1 d . . . . .
Cl4 Cl 0.68036(17) 1.01754(14) 0.03236(14) 0.0794(4) Uani 1 1 d . . . . .
S1 S 0.80166(11) 0.45392(10) 0.25657(9) 0.0421(2) Uani 1 1 d . . . . .
S2 S 0.51831(11) 0.63863(10) 0.48640(9) 0.0415(2) Uani 1 1 d . . . . .
O1 O 0.9151(3) 0.8228(3) 0.3749(2) 0.0448(7) Uani 1 1 d . . . . .
O2 O 0.5315(3) 0.6220(3) 0.1717(2) 0.0448(7) Uani 1 1 d . . . . .
N1 N 0.8701(3) 0.6389(3) 0.1713(3) 0.0353(7) Uani 1 1 d . . . . .
N2 N 0.9086(3) 0.7218(3) 0.1373(3) 0.0398(8) Uani 1 1 d . . . . .
N3 N 0.5890(3) 0.8013(3) 0.3786(3) 0.0351(7) Uani 1 1 d . . . . .
N4 N 0.6160(3) 0.8708(3) 0.3284(3) 0.0415(8) Uani 1 1 d . . . . .
C1 C 0.9429(4) 0.8833(4) 0.3143(3) 0.0392(9) Uani 1 1 d . . . . .
C2 C 0.9753(5) 1.0078(4) 0.3628(4) 0.0477(11) Uani 1 1 d . . . . .
H2 H 0.970748 1.042101 0.434329 0.057 Uiso 1 1 calc R U . . .
C3 C 1.0126(5) 1.0774(4) 0.3072(4) 0.0517(11) Uani 1 1 d . . . . .
H3 H 1.034141 1.158165 0.341060 0.062 Uiso 1 1 calc R U . . .
C4 C 1.0189(5) 1.0284(4) 0.1998(4) 0.0470(10) Uani 1 1 d . . . . .
C5 C 0.9843(5) 0.9115(4) 0.1483(3) 0.0453(10) Uani 1 1 d . . . . .
H5 H 0.987138 0.880422 0.076246 0.054 Uiso 1 1 calc R U . . .
C6 C 0.9440(4) 0.8360(4) 0.2033(3) 0.0397(9) Uani 1 1 d . . . . .
C7 C 0.8332(4) 0.5253(4) 0.0895(3) 0.0390(9) Uani 1 1 d . . . . .
C8 C 0.8240(5) 0.5106(4) -0.0166(4) 0.0500(11) Uani 1 1 d . . . . .
H8 H 0.838898 0.575243 -0.037896 0.060 Uiso 1 1 calc R U . . .
C9 C 0.7925(5) 0.3985(5) -0.0904(4) 0.0557(12) Uani 1 1 d . . . . .
H9 H 0.786204 0.387864 -0.161724 0.067 Uiso 1 1 calc R U . . .
C10 C 0.7702(5) 0.3025(5) -0.0590(4) 0.0633(14) Uani 1 1 d . . . . .
H10 H 0.751630 0.227380 -0.109219 0.076 Uiso 1 1 calc R U . . .
C11 C 0.7752(5) 0.3169(4) 0.0448(4) 0.0566(12) Uani 1 1 d . . . . .
H11 H 0.758506 0.251772 0.065154 0.068 Uiso 1 1 calc R U . . .
C12 C 0.8054(4) 0.4290(4) 0.1208(4) 0.0432(10) Uani 1 1 d . . . . .
C13 C 0.9411(5) 0.3851(4) 0.2908(4) 0.0503(11) Uani 1 1 d . . . . .
H13A H 0.948742 0.398016 0.365546 0.060 Uiso 1 1 calc R U . . .
H13B H 0.919733 0.301068 0.253660 0.060 Uiso 1 1 calc R U . . .
C14 C 1.0740(5) 0.4274(5) 0.2667(5) 0.0628(14) Uani 1 1 d . . . . .
H14A H 1.140744 0.386412 0.287278 0.094 Uiso 1 1 calc R U . . .
H14B H 1.068892 0.412929 0.192511 0.094 Uiso 1 1 calc R U . . .
H14C H 1.097967 0.510097 0.304649 0.094 Uiso 1 1 calc R U . . .
C15 C 0.5674(4) 0.7149(4) 0.1471(3) 0.0418(9) Uani 1 1 d . . . . .
C16 C 0.5691(5) 0.6979(5) 0.0390(4) 0.0495(11) Uani 1 1 d . . . . .
H16 H 0.545844 0.622528 -0.010205 0.059 Uiso 1 1 calc R U . . .
C17 C 0.6040(5) 0.7891(5) 0.0052(4) 0.0544(12) Uani 1 1 d . . . . .
H17 H 0.605843 0.775239 -0.066104 0.065 Uiso 1 1 calc R U . . .
C18 C 0.6370(5) 0.9033(5) 0.0777(4) 0.0528(12) Uani 1 1 d . . . . .
C19 C 0.6384(5) 0.9251(4) 0.1820(4) 0.0481(11) Uani 1 1 d . . . . .
H19 H 0.661821 1.001650 0.229021 0.058 Uiso 1 1 calc R U . . .
C20 C 0.6044(4) 0.8320(4) 0.2208(4) 0.0429(10) Uani 1 1 d . . . . .
C21 C 0.6115(4) 0.8587(4) 0.4916(3) 0.0373(9) Uani 1 1 d . . . . .
C22 C 0.6634(4) 0.9766(4) 0.5407(4) 0.0479(10) Uani 1 1 d . . . . .
H22 H 0.687360 1.022769 0.500976 0.057 Uiso 1 1 calc R U . . .
C23 C 0.6792(5) 1.0250(4) 0.6495(4) 0.0557(12) Uani 1 1 d . . . . .
H23 H 0.713430 1.104144 0.682586 0.067 Uiso 1 1 calc R U . . .
C24 C 0.6449(5) 0.9574(5) 0.7098(4) 0.0544(12) Uani 1 1 d . . . . .
H24 H 0.654505 0.991197 0.782704 0.065 Uiso 1 1 calc R U . . .
C25 C 0.5965(5) 0.8403(5) 0.6612(4) 0.0513(11) Uani 1 1 d . . . . .
H25 H 0.575966 0.793969 0.701462 0.062 Uiso 1 1 calc R U . . .
C26 C 0.5781(4) 0.7905(4) 0.5526(3) 0.0397(9) Uani 1 1 d . . . . .
C27 C 0.3455(5) 0.6280(4) 0.5139(4) 0.0550(12) Uani 1 1 d . . . . .
H27A H 0.299069 0.550063 0.472072 0.066 Uiso 1 1 calc R U . . .
H27B H 0.346241 0.636161 0.587329 0.066 Uiso 1 1 calc R U . . .
C28 C 0.2662(5) 0.7168(5) 0.4924(5) 0.0708(16) Uani 1 1 d . . . . .
H28A H 0.176922 0.704202 0.509144 0.106 Uiso 1 1 calc R U . . .
H28B H 0.309202 0.794547 0.534885 0.106 Uiso 1 1 calc R U . . .
H28C H 0.261916 0.708241 0.419349 0.106 Uiso 1 1 calc R U . . .

loop_
_atom_site_aniso_label
_atom_site_aniso_U_11
_atom_site_aniso_U_22
_atom_site_aniso_U_33
_atom_site_aniso_U_23
_atom_site_aniso_U_13
_atom_site_aniso_U_12
Pt1 0.03879(8) 0.03565(9) 0.03479(9) 0.01498(7) 0.00543(6) 0.01027(6)
Pt2 0.03618(8) 0.03358(9) 0.04132(9) 0.01622(7) 0.00605(6) 0.00471(6)
Cl1 0.0585(6) 0.0506(6) 0.0390(5) 0.0210(5) 0.0064(5) 0.0061(5)
Cl2 0.1100(11) 0.0474(7) 0.0591(8) 0.0265(6) 0.0209(7) 0.0032(7)
Cl3 0.0650(7) 0.0390(6) 0.0552(7) 0.0147(5) 0.0072(5) -0.0044(5)
Cl4 0.1042(11) 0.0713(10) 0.0831(10) 0.0524(8) 0.0230(9) 0.0085(9)
S1 0.0423(5) 0.0399(6) 0.0475(6) 0.0190(5) 0.0084(4) 0.0060(4)
S2 0.0477(5) 0.0354(5) 0.0459(6) 0.0192(5) 0.0091(5) 0.0067(4)
O1 0.0636(19) 0.0398(17) 0.0323(14) 0.0127(13) 0.0090(13) 0.0108(14)
O2 0.0518(17) 0.0415(17) 0.0438(16) 0.0190(14) 0.0060(13) 0.0056(14)
N1 0.0410(17) 0.0323(17) 0.0338(17) 0.0110(14) 0.0067(14) 0.0114(14)
N2 0.0489(19) 0.0361(19) 0.0363(18) 0.0145(15) 0.0057(15) 0.0084(15)
N3 0.0355(16) 0.0345(18) 0.0395(18) 0.0171(15) 0.0062(14) 0.0077(13)
N4 0.0405(17) 0.0385(19) 0.049(2) 0.0183(16) 0.0083(15) 0.0076(15)
C1 0.047(2) 0.036(2) 0.036(2) 0.0131(18) 0.0057(17) 0.0123(18)
C2 0.072(3) 0.036(2) 0.036(2) 0.0118(18) 0.006(2) 0.013(2)
C3 0.075(3) 0.033(2) 0.046(2) 0.013(2) 0.002(2) 0.011(2)
C4 0.062(3) 0.038(2) 0.047(2) 0.022(2) 0.007(2) 0.007(2)
C5 0.063(3) 0.042(2) 0.036(2) 0.0183(19) 0.007(2) 0.010(2)
C6 0.047(2) 0.037(2) 0.037(2) 0.0150(18) 0.0044(17) 0.0108(18)
C7 0.0349(19) 0.038(2) 0.040(2) 0.0084(18) 0.0013(16) 0.0071(16)
C8 0.060(3) 0.049(3) 0.040(2) 0.013(2) 0.004(2) 0.010(2)
C9 0.059(3) 0.053(3) 0.043(3) 0.005(2) 0.001(2) 0.003(2)
C10 0.070(3) 0.048(3) 0.056(3) 0.000(2) 0.001(3) 0.005(3)
C11 0.066(3) 0.037(3) 0.058(3) 0.011(2) -0.002(2) -0.001(2)
C12 0.039(2) 0.041(2) 0.047(2) 0.014(2) 0.0029(18) 0.0054(18)
C13 0.059(3) 0.048(3) 0.055(3) 0.029(2) 0.008(2) 0.015(2)
C14 0.055(3) 0.064(3) 0.075(4) 0.029(3) 0.006(3) 0.019(2)
C15 0.0354(19) 0.048(3) 0.045(2) 0.021(2) 0.0044(17) 0.0074(18)
C16 0.051(2) 0.055(3) 0.046(3) 0.021(2) 0.009(2) 0.009(2)
C17 0.061(3) 0.067(3) 0.047(3) 0.032(3) 0.012(2) 0.016(2)
C18 0.052(2) 0.058(3) 0.063(3) 0.038(3) 0.012(2) 0.012(2)
C19 0.051(2) 0.044(3) 0.056(3) 0.025(2) 0.014(2) 0.009(2)
C20 0.041(2) 0.045(2) 0.048(2) 0.021(2) 0.0091(18) 0.0096(18)
C21 0.0323(18) 0.037(2) 0.044(2) 0.0153(18) 0.0063(16) 0.0065(16)
C22 0.052(2) 0.039(2) 0.051(3) 0.016(2) 0.005(2) 0.0047(19)
C23 0.057(3) 0.042(3) 0.058(3) 0.007(2) 0.002(2) 0.004(2)
C24 0.061(3) 0.053(3) 0.043(3) 0.010(2) 0.006(2) 0.008(2)
C25 0.054(3) 0.058(3) 0.044(2) 0.020(2) 0.007(2) 0.010(2)
C26 0.041(2) 0.035(2) 0.047(2) 0.0188(19) 0.0058(18) 0.0086(17)
C27 0.054(3) 0.054(3) 0.065(3) 0.029(2) 0.019(2) 0.003(2)
C28 0.050(3) 0.067(4) 0.109(5) 0.042(4) 0.029(3) 0.014(3)

loop_
_atom_type_symbol
_atom_type_description
_atom_type_scat_dispersion_real
_atom_type_scat_dispersion_imag
_atom_type_scat_source
C C 0.0033 0.0016 'International Tables Vol C Tables 4.2.6.8 and 6.1.1.4'
H H 0.0000 0.0000 'International Tables Vol C Tables 4.2.6.8 and 6.1.1.4'
N N 0.0061 0.0033 'International Tables Vol C Tables 4.2.6.8 and 6.1.1.4'
O O 0.0106 0.0060 'International Tables Vol C Tables 4.2.6.8 and 6.1.1.4'
S S 0.1246 0.1234 'International Tables Vol C Tables 4.2.6.8 and 6.1.1.4'
Cl Cl 0.1484 0.1585 'International Tables Vol C Tables 4.2.6.8 and 6.1.1.4'
Pt Pt -1.7033 8.3905 'International Tables Vol C Tables 4.2.6.8 and 6.1.1.4'

loop_
_geom_angle_atom_site_label_1
_geom_angle_atom_site_label_2
_geom_angle_atom_site_label_3
_geom_angle
_geom_angle_site_symmetry_1
_geom_angle_site_symmetry_3
_geom_angle_publ_flag
N1 Pt1 O1 93.37(13) . . ?
N1 Pt1 S1 87.64(10) . . ?
O1 Pt1 S1 177.71(9) . . ?
N1 Pt1 Cl1 176.21(10) . . ?
O1 Pt1 Cl1 89.14(9) . . ?
S1 Pt1 Cl1 89.96(4) . . ?
N3 Pt2 O2 93.75(13) . . ?
N3 Pt2 S2 87.25(10) . . ?
O2 Pt2 S2 177.17(9) . . ?
N3 Pt2 Cl3 177.68(10) . . ?
O2 Pt2 Cl3 87.75(9) . . ?
S2 Pt2 Cl3 91.33(4) . . ?
C12 S1 C13 103.1(2) . . ?
C12 S1 Pt1 98.38(15) . . ?
C13 S1 Pt1 108.44(16) . . ?
C26 S2 C27 101.7(2) . . ?
C26 S2 Pt2 98.96(15) . . ?
C27 S2 Pt2 109.38(18) . . ?
C1 O1 Pt1 122.0(3) . . ?
C15 O2 Pt2 122.0(3) . . ?
N2 N1 C7 113.9(3) . . ?
N2 N1 Pt1 128.1(3) . . ?
C7 N1 Pt1 118.0(3) . . ?
N1 N2 C6 122.0(4) . . ?
N4 N3 C21 113.4(3) . . ?
N4 N3 Pt2 128.0(3) . . ?
C21 N3 Pt2 118.6(3) . . ?
N3 N4 C20 122.0(4) . . ?
O1 C1 C2 117.5(4) . . ?
O1 C1 C6 125.8(4) . . ?
C2 C1 C6 116.7(4) . . ?
C3 C2 C1 121.7(4) . . ?
C3 C2 H2 119.2 . . ?
C1 C2 H2 119.2 . . ?
C2 C3 C4 120.4(4) . . ?
C2 C3 H3 119.8 . . ?
C4 C3 H3 119.8 . . ?
C5 C4 C3 120.8(4) . . ?
C5 C4 Cl2 121.0(4) . . ?
C3 C4 Cl2 118.1(4) . . ?
C4 C5 C6 120.5(4) . . ?
C4 C5 H5 119.8 . . ?
C6 C5 H5 119.8 . . ?
N2 C6 C5 111.9(4) . . ?
N2 C6 C1 128.3(4) . . ?
C5 C6 C1 119.8(4) . . ?
C8 C7 C12 120.2(4) . . ?
C8 C7 N1 122.5(4) . . ?
C12 C7 N1 117.4(4) . . ?
C9 C8 C7 119.2(5) . . ?
C9 C8 H8 120.4 . . ?
C7 C8 H8 120.4 . . ?
C10 C9 C8 120.5(5) . . ?
C10 C9 H9 119.8 . . ?
C8 C9 H9 119.8 . . ?
C11 C10 C9 120.5(5) . . ?
C11 C10 H10 119.8 . . ?
C9 C10 H10 119.8 . . ?
C10 C11 C12 120.3(5) . . ?
C10 C11 H11 119.9 . . ?
C12 C11 H11 119.9 . . ?
C7 C12 C11 119.4(4) . . ?
C7 C12 S1 118.4(3) . . ?
C11 C12 S1 122.2(4) . . ?
C14 C13 S1 115.5(3) . . ?
C14 C13 H13A 108.4 . . ?
S1 C13 H13A 108.4 . . ?
C14 C13 H13B 108.4 . . ?
S1 C13 H13B 108.4 . . ?
H13A C13 H13B 107.5 . . ?
C13 C14 H14A 109.5 . . ?
C13 C14 H14B 109.5 . . ?
H14A C14 H14B 109.5 . . ?
C13 C14 H14C 109.5 . . ?
H14A C14 H14C 109.5 . . ?
H14B C14 H14C 109.5 . . ?
O2 C15 C16 117.3(4) . . ?
O2 C15 C20 125.1(4) . . ?
C16 C15 C20 117.6(4) . . ?
C17 C16 C15 121.8(5) . . ?
C17 C16 H16 119.1 . . ?
C15 C16 H16 119.1 . . ?
C16 C17 C18 119.9(5) . . ?
C16 C17 H17 120.0 . . ?
C18 C17 H17 120.0 . . ?
C19 C18 C17 121.0(5) . . ?
C19 C18 Cl4 120.0(4) . . ?
C17 C18 Cl4 118.9(4) . . ?
C18 C19 C20 120.8(5) . . ?
C18 C19 H19 119.6 . . ?
C20 C19 H19 119.6 . . ?
N4 C20 C19 112.2(4) . . ?
N4 C20 C15 129.1(4) . . ?
C19 C20 C15 118.8(4) . . ?
C22 C21 C26 119.5(4) . . ?
C22 C21 N3 123.2(4) . . ?
C26 C21 N3 117.3(4) . . ?
C21 C22 C23 119.3(5) . . ?
C21 C22 H22 120.3 . . ?
C23 C22 H22 120.3 . . ?
C24 C23 C22 121.1(5) . . ?
C24 C23 H23 119.5 . . ?
C22 C23 H23 119.5 . . ?
C25 C24 C23 119.5(5) . . ?
C25 C24 H24 120.3 . . ?
C23 C24 H24 120.3 . . ?
C24 C25 C26 120.4(5) . . ?
C24 C25 H25 119.8 . . ?
C26 C25 H25 119.8 . . ?
C25 C26 C21 120.2(4) . . ?
C25 C26 S2 121.9(4) . . ?
C21 C26 S2 117.8(3) . . ?
C28 C27 S2 115.7(3) . . ?
C28 C27 H27A 108.4 . . ?
S2 C27 H27A 108.4 . . ?
C28 C27 H27B 108.4 . . ?
S2 C27 H27B 108.4 . . ?
H27A C27 H27B 107.4 . . ?
C27 C28 H28A 109.5 . . ?
C27 C28 H28B 109.5 . . ?
H28A C28 H28B 109.5 . . ?
C27 C28 H28C 109.5 . . ?
H28A C28 H28C 109.5 . . ?
H28B C28 H28C 109.5 . . ?

loop_
_geom_bond_atom_site_label_1
_geom_bond_atom_site_label_2
_geom_bond_distance
_geom_bond_site_symmetry_2
_geom_bond_publ_flag
Pt1 N1 1.966(3) . ?
Pt1 O1 2.000(3) . ?
Pt1 S1 2.2316(12) . ?
Pt1 Cl1 2.3126(11) . ?
Pt2 N3 1.964(3) . ?
Pt2 O2 2.000(3) . ?
Pt2 S2 2.2358(12) . ?
Pt2 Cl3 2.3130(12) . ?
Cl2 C4 1.745(5) . ?
Cl4 C18 1.735(5) . ?
S1 C12 1.774(5) . ?
S1 C13 1.824(5) . ?
S2 C26 1.777(4) . ?
S2 C27 1.821(5) . ?
O1 C1 1.306(5) . ?
O2 C15 1.310(5) . ?
N1 N2 1.283(5) . ?
N1 C7 1.444(5) . ?
N2 C6 1.370(5) . ?
N3 N4 1.276(5) . ?
N3 C21 1.446(5) . ?
N4 C20 1.370(6) . ?
C1 C2 1.427(6) . ?
C1 C6 1.428(6) . ?
C2 C3 1.360(7) . ?
C2 H2 0.9300 . ?
C3 C4 1.393(6) . ?
C3 H3 0.9300 . ?
C4 C5 1.354(6) . ?
C5 C6 1.417(6) . ?
C5 H5 0.9300 . ?
C7 C8 1.388(6) . ?
C7 C12 1.388(6) . ?
C8 C9 1.383(6) . ?
C8 H8 0.9300 . ?
C9 C10 1.380(8) . ?
C9 H9 0.9300 . ?
C10 C11 1.359(8) . ?
C10 H10 0.9300 . ?
C11 C12 1.394(6) . ?
C11 H11 0.9300 . ?
C13 C14 1.491(7) . ?
C13 H13A 0.9700 . ?
C13 H13B 0.9700 . ?
C14 H14A 0.9600 . ?
C14 H14B 0.9600 . ?
C14 H14C 0.9600 . ?
C15 C16 1.417(6) . ?
C15 C20 1.431(6) . ?
C16 C17 1.364(7) . ?
C16 H16 0.9300 . ?
C17 C18 1.397(7) . ?
C17 H17 0.9300 . ?
C18 C19 1.352(7) . ?
C19 C20 1.427(6) . ?
C19 H19 0.9300 . ?
C21 C22 1.386(6) . ?
C21 C26 1.396(6) . ?
C22 C23 1.386(7) . ?
C22 H22 0.9300 . ?
C23 C24 1.383(7) . ?
C23 H23 0.9300 . ?
C24 C25 1.371(7) . ?
C24 H24 0.9300 . ?
C25 C26 1.383(6) . ?
C25 H25 0.9300 . ?
C27 C28 1.508(7) . ?
C27 H27A 0.9700 . ?
C27 H27B 0.9700 . ?
C28 H28A 0.9600 . ?
C28 H28B 0.9600 . ?
C28 H28C 0.9600 . ?

loop_
_geom_torsion_atom_site_label_1
_geom_torsion_atom_site_label_2
_geom_torsion_atom_site_label_3
_geom_torsion_atom_site_label_4
_geom_torsion
_geom_torsion_site_symmetry_1
_geom_torsion_site_symmetry_2
_geom_torsion_site_symmetry_3
_geom_torsion_site_symmetry_4
_geom_torsion_publ_flag
C7 N1 N2 C6 178.2(3) . . . . ?
Pt1 N1 N2 C6 -5.2(6) . . . . ?
C21 N3 N4 C20 178.2(3) . . . . ?
Pt2 N3 N4 C20 -2.5(5) . . . . ?
Pt1 O1 C1 C2 179.1(3) . . . . ?
Pt1 O1 C1 C6 -1.0(6) . . . . ?
O1 C1 C2 C3 176.4(4) . . . . ?
C6 C1 C2 C3 -3.5(7) . . . . ?
C1 C2 C3 C4 0.7(8) . . . . ?
C2 C3 C4 C5 1.9(8) . . . . ?
C2 C3 C4 Cl2 -177.8(4) . . . . ?
C3 C4 C5 C6 -1.4(7) . . . . ?
Cl2 C4 C5 C6 178.2(4) . . . . ?
N1 N2 C6 C5 179.3(4) . . . . ?
N1 N2 C6 C1 -1.4(7) . . . . ?
C4 C5 C6 N2 177.8(4) . . . . ?
C4 C5 C6 C1 -1.5(7) . . . . ?
O1 C1 C6 N2 4.8(7) . . . . ?
C2 C1 C6 N2 -175.3(4) . . . . ?
O1 C1 C6 C5 -176.0(4) . . . . ?
C2 C1 C6 C5 3.9(6) . . . . ?
N2 N1 C7 C8 -7.8(5) . . . . ?
Pt1 N1 C7 C8 175.3(3) . . . . ?
N2 N1 C7 C12 172.7(3) . . . . ?
Pt1 N1 C7 C12 -4.2(5) . . . . ?
C12 C7 C8 C9 -2.7(6) . . . . ?
N1 C7 C8 C9 177.8(4) . . . . ?
C7 C8 C9 C10 0.1(7) . . . . ?
C8 C9 C10 C11 1.9(8) . . . . ?
C9 C10 C11 C12 -1.2(8) . . . . ?
C8 C7 C12 C11 3.4(6) . . . . ?
N1 C7 C12 C11 -177.1(4) . . . . ?
C8 C7 C12 S1 -173.6(3) . . . . ?
N1 C7 C12 S1 5.9(5) . . . . ?
C10 C11 C12 C7 -1.4(7) . . . . ?
C10 C11 C12 S1 175.4(4) . . . . ?
C13 S1 C12 C7 -115.7(3) . . . . ?
Pt1 S1 C12 C7 -4.4(3) . . . . ?
C13 S1 C12 C11 67.4(4) . . . . ?
Pt1 S1 C12 C11 178.7(4) . . . . ?
C12 S1 C13 C14 55.6(4) . . . . ?
Pt1 S1 C13 C14 -48.0(4) . . . . ?
Pt2 O2 C15 C16 -179.0(3) . . . . ?
Pt2 O2 C15 C20 0.8(6) . . . . ?
O2 C15 C16 C17 179.5(4) . . . . ?
C20 C15 C16 C17 -0.3(7) . . . . ?
C15 C16 C17 C18 -1.2(7) . . . . ?
C16 C17 C18 C19 1.7(7) . . . . ?
C16 C17 C18 Cl4 -179.8(4) . . . . ?
C17 C18 C19 C20 -0.8(7) . . . . ?
Cl4 C18 C19 C20 -179.3(3) . . . . ?
N3 N4 C20 C19 179.4(4) . . . . ?
N3 N4 C20 C15 -2.2(7) . . . . ?
C18 C19 C20 N4 178.0(4) . . . . ?
C18 C19 C20 C15 -0.6(7) . . . . ?
O2 C15 C20 N4 3.1(7) . . . . ?
C16 C15 C20 N4 -177.2(4) . . . . ?
O2 C15 C20 C19 -178.6(4) . . . . ?
C16 C15 C20 C19 1.2(6) . . . . ?
N4 N3 C21 C22 -2.9(5) . . . . ?
Pt2 N3 C21 C22 177.7(3) . . . . ?
N4 N3 C21 C26 176.8(3) . . . . ?
Pt2 N3 C21 C26 -2.6(4) . . . . ?
C26 C21 C22 C23 -1.0(6) . . . . ?
N3 C21 C22 C23 178.8(4) . . . . ?
C21 C22 C23 C24 0.4(7) . . . . ?
C22 C23 C24 C25 1.1(8) . . . . ?
C23 C24 C25 C26 -2.0(7) . . . . ?
C24 C25 C26 C21 1.5(7) . . . . ?
C24 C25 C26 S2 178.9(4) . . . . ?
C22 C21 C26 C25 0.1(6) . . . . ?
N3 C21 C26 C25 -179.7(4) . . . . ?
C22 C21 C26 S2 -177.5(3) . . . . ?
N3 C21 C26 S2 2.8(5) . . . . ?
C27 S2 C26 C25 68.8(4) . . . . ?
Pt2 S2 C26 C25 -179.1(3) . . . . ?
C27 S2 C26 C21 -113.7(3) . . . . ?
Pt2 S2 C26 C21 -1.6(3) . . . . ?
C26 S2 C27 C28 49.6(5) . . . . ?
Pt2 S2 C27 C28 -54.4(5) . . . . ?
